data_1550040
loop_
_publ_author_name
'S\'anchez-Roa, David'
'Santiago, Tom\'as G'
'Fern\'andez-Mill\'an, Maria'
'Cuenca, Tom\'as'
'Palma, Pilar'
'C\'ampora, Juan'
'Mosquera, Marta E. G.'

_publ_section_title
;
 Interaction of an imidazolium-2-amidinate (NHC-CDI) zwitterion with zinc
 dichloride in dichloromethane: role as ligands and C-Cl activation
 promoters.
;
_journal_issue 89
_journal_name_full 'Chemical communications (Cambridge, England)'
_journal_page_first 12586
_journal_page_last 12589
_journal_paper_doi 10.1039/c8cc07661h
_journal_volume 54
_journal_year 2018
_chemical_formula_sum 'C138 H148 Br8 Cl4 N12 Zn2'
_chemical_formula_weight 2886.5
_space_group_IT_number 2
_space_group_name_Hall '-P 1'
_space_group_name_H-M_alt 'P -1'
_symmetry_cell_setting triclinic
_symmetry_Int_Tables_number 2
_symmetry_space_group_name_Hall '-P 1'
_symmetry_space_group_name_H-M 'P -1'
_atom_sites_solution_hydrogens geom
_audit_conform_dict_location ftp://ftp.iucr.org/pub/cif_core.dic
_audit_conform_dict_name cif_core.dic
_audit_conform_dict_version 2.4.3
_audit_creation_date 2018-09-22T18:47:15-00:00
_audit_creation_method 'WinGX routine CIF_UPDATE'
_audit_update_record
;
2018-09-22 deposited with the CCDC.
2018-10-11 downloaded from the CCDC.
;
_cell_angle_alpha 78.121(7)
_cell_angle_beta 77.607(10)
_cell_angle_gamma 60.899(8)
_cell_formula_units_Z 2
_cell_length_a 17.6822(15)
_cell_length_b 17.7483(17)
_cell_length_c 25.194(3)
_cell_measurement_reflns_used 175
_cell_measurement_temperature 200(2)
_cell_measurement_theta_max 20.03
_cell_measurement_theta_min 2.78
_cell_measurement_wavelength 0.71073
_cell_volume 6699.7(13)
_computing_cell_refinement 'Dirax/lsq (Duisenberg & Schreurs, 1989-2000)'
_computing_data_collection 'Collect (Bruker AXS BV, 1997-2004)'
_computing_data_reduction 'EvalCCD (Duisenberg & Schreurs 1990-2000)'
_computing_molecular_graphics 'Ortep for Windows (Farrugia, 2012)'
_computing_publication_material 'WinGX publication routines (Farrugia, 2012)'
_computing_structure_refinement 'SHELXL-2016/6 (Sheldrick, 2016)'
_diffrn_ambient_temperature 200(2)
_diffrn_detector 'CCD plate'
_diffrn_detector_area_resol_mean 9
_diffrn_measured_fraction_theta_full 0.933
_diffrn_measured_fraction_theta_max 0.933
_diffrn_measurement_device '95mm CCD camera on \k-goniostat'
_diffrn_measurement_device_type KappaCCD
_diffrn_measurement_method 'CCD rotation images, thick slices'
_diffrn_orient_matrix_UB_11 0.01
_diffrn_orient_matrix_UB_12 0
_diffrn_orient_matrix_UB_13 0
_diffrn_orient_matrix_UB_21 0
_diffrn_orient_matrix_UB_22 0.01
_diffrn_orient_matrix_UB_23 0
_diffrn_orient_matrix_UB_31 0
_diffrn_orient_matrix_UB_32 0
_diffrn_orient_matrix_UB_33 0.01
_diffrn_radiation_monochromator 'horizonally mounted graphite crystal'
_diffrn_radiation_probe x-ray
_diffrn_radiation_type MoK\a
_diffrn_radiation_wavelength 0.71073
_diffrn_reflns_av_R_equivalents 0.0719
_diffrn_reflns_av_unetI/netI 0.1856
_diffrn_reflns_Laue_measured_fraction_full 0.933
_diffrn_reflns_Laue_measured_fraction_max 0.933
_diffrn_reflns_limit_h_max 20
_diffrn_reflns_limit_h_min -19
_diffrn_reflns_limit_k_max 20
_diffrn_reflns_limit_k_min -20
_diffrn_reflns_limit_l_max 29
_diffrn_reflns_limit_l_min -29
_diffrn_reflns_number 63267
_diffrn_reflns_point_group_measured_fraction_full 0.933
_diffrn_reflns_point_group_measured_fraction_max 0.933
_diffrn_reflns_reduction_process
;
        Scaled and merged with Sortav
        R.H. Blessing, (1987) Cryst. Rev. 1, 3-58
        R.H. Blessing, (1989) J. Appl. Cryst. 22, 396-397
;
_diffrn_reflns_theta_full 24.787
_diffrn_reflns_theta_max 24.787
_diffrn_reflns_theta_min 3.043
_diffrn_source 'Enraf Nonius FR590'
_diffrn_standards_number 0
_exptl_absorpt_coefficient_mu 2.857
_exptl_absorpt_correction_T_max 0.604
_exptl_absorpt_correction_T_min 0.269
_exptl_absorpt_correction_type multi-scan
_exptl_absorpt_process_details
;
 R.H. Blessing, Acta Cryst. (1995), A51, 33-38
;
_exptl_crystal_colour yellow
_exptl_crystal_density_diffrn 1.431
_exptl_crystal_density_method 'not measured'
_exptl_crystal_description prism
_exptl_crystal_F_000 2936
_exptl_crystal_size_max 0.51
_exptl_crystal_size_mid 0.48
_exptl_crystal_size_min 0.48
_platon_squeeze_details
;
There are 8 PhBr per molecular compound, four of them 
presented severe disorder and it was not possible to get a 
chemical sensible model for it, so Squeeze procedure was used to remove 
its contribution to the structure factors.
;
_refine_diff_density_max 0.718
_refine_diff_density_min -0.781
_refine_diff_density_rms 0.102
_refine_ls_extinction_method none
_refine_ls_goodness_of_fit_ref 0.856
_refine_ls_hydrogen_treatment constr
_refine_ls_matrix_type full
_refine_ls_number_constraints 0
_refine_ls_number_parameters 1225
_refine_ls_number_reflns 21472
_refine_ls_number_restraints 42
_refine_ls_restrained_S_all 0.857
_refine_ls_R_factor_all 0.1554
_refine_ls_R_factor_gt 0.0739
_refine_ls_shift/su_max 0
_refine_ls_shift/su_mean 0
_refine_ls_structure_factor_coef Fsqd
_refine_ls_weighting_details 'w=1/[\s^2^(Fo^2^)+(0.1053P)^2^] where P=(Fo^2^+2Fc^2^)/3'
_refine_ls_weighting_scheme calc
_refine_ls_wR_factor_gt 0.1788
_refine_ls_wR_factor_ref 0.2083
_reflns_Friedel_coverage 0
_reflns_number_gt 9508
_reflns_number_total 21472
_reflns_threshold_expression 'I > 2\s(I)'
_cod_data_source_file c8cc07661h2.cif
_cod_data_source_block 1_8PhBr
_cod_depositor_comments 'Adding full bibliography for 1550040--1550043.cif.'
_cod_database_code 1550040

loop_
_symmetry_equiv_pos_as_xyz
'x, y, z'
'-x, -y, -z'

loop_
_atom_site_label
_atom_site_type_symbol
_atom_site_fract_x
_atom_site_fract_y
_atom_site_fract_z
_atom_site_U_iso_or_equiv
_atom_site_adp_type
_atom_site_occupancy
_atom_site_site_symmetry_order
_atom_site_calc_flag
_atom_site_refinement_flags_posn
_atom_site_refinement_flags_adp
Zn1 Zn 0.93729(4) 0.16039(4) 0.24655(3) 0.02186(19) Uani 1 1 d . .
Zn2 Zn 0.37196(5) 0.18544(5) 0.78538(4) 0.0392(2) Uani 1 1 d . .
Cl1 Cl 0.44633(14) 0.22492(13) 0.82657(10) 0.0665(7) Uani 1 1 d . .
Cl6 Cl 0.22900(12) 0.23980(12) 0.82217(8) 0.0474(5) Uani 1 1 d . .
Cl7 Cl 0.43502(13) 0.03851(12) 0.79191(11) 0.0664(7) Uani 1 1 d . .
Cl8 Cl 0.37912(16) 0.23930(14) 0.69534(9) 0.0675(6) Uani 1 1 d . .
N1 N 0.8598(3) 0.1032(3) 0.29419(19) 0.0196(11) Uani 1 1 d . .
N2 N 0.9300(3) 0.0640(3) 0.2114(2) 0.0212(12) Uani 1 1 d . .
N3 N 0.8475(3) -0.0689(3) 0.3032(2) 0.0271(13) Uani 1 1 d . .
N4 N 0.7961(3) -0.0115(3) 0.2253(2) 0.0295(13) Uani 1 1 d . .
N6 N 0.7124(4) 0.4747(3) 0.2837(2) 0.0323(14) Uani 1 1 d . .
N7 N 0.8052(4) 0.4782(3) 0.2132(2) 0.0309(13) Uani 1 1 d . .
N8 N 1.2730(3) 0.0159(3) 0.1939(2) 0.0234(12) Uani 1 1 d . .
N9 N 1.2365(3) 0.1083(3) 0.2518(2) 0.0254(12) Uani 1 1 d . .
N11 N 0.8561(3) 0.2810(3) 0.2219(2) 0.0220(12) Uani 1 1 d . .
N12 N 0.8697(3) 0.2876(3) 0.3073(2) 0.0235(12) Uani 1 1 d . .
N13 N 1.0766(3) 0.1474(3) 0.1721(2) 0.0242(12) Uani 1 1 d . .
N14 N 1.0581(3) 0.1058(3) 0.2634(2) 0.0212(12) Uani 1 1 d . .
C1 C 0.8777(4) 0.0548(4) 0.2552(3) 0.0216(14) Uani 1 1 d . .
C2 C 0.8406(4) -0.0074(4) 0.2616(2) 0.0215(14) Uani 1 1 d . .
C3 C 0.8055(5) -0.1120(5) 0.2923(3) 0.047(2) Uani 1 1 d . .
H3 H 0.800187 -0.159322 0.315268 0.056 Uiso 1 1 calc R U
C4 C 0.7745(5) -0.0779(5) 0.2458(3) 0.0424(19) Uani 1 1 d . .
H4 H 0.743123 -0.095463 0.229171 0.051 Uiso 1 1 calc R U
C5 C 0.7845(4) 0.4259(4) 0.2536(2) 0.0253(15) Uani 1 1 d . .
C6 C 0.7425(5) 0.5628(4) 0.2205(3) 0.046(2) Uani 1 1 d . .
H6 H 0.740559 0.613735 0.198205 0.055 Uiso 1 1 calc R U
C7 C 0.6861(5) 0.5605(4) 0.2638(3) 0.0414(19) Uani 1 1 d . .
H7 H 0.636658 0.609069 0.278373 0.05 Uiso 1 1 calc R U
C8 C 1.1102(4) 0.1112(4) 0.2178(3) 0.0198(14) Uani 1 1 d . .
C9 C 1.2048(4) 0.0790(4) 0.2206(3) 0.0251(15) Uani 1 1 d . .
C10 C 1.3261(4) 0.0625(4) 0.2444(3) 0.0344(17) Uani 1 1 d . .
H10 H 1.364994 0.069614 0.261328 0.041 Uiso 1 1 calc R U
C11 C 0.7826(4) 0.1290(3) 0.3323(2) 0.0184(13) Uani 1 1 d . .
C12 C 0.7021(4) 0.1571(5) 0.3166(3) 0.0388(18) Uani 1 1 d . .
H12 H 0.698349 0.157998 0.279391 0.047 Uiso 1 1 calc R U
C13 C 0.6267(4) 0.1840(5) 0.3538(3) 0.049(2) Uani 1 1 d . .
H13 H 0.572208 0.200436 0.342555 0.059 Uiso 1 1 calc R U
C14 C 0.6312(5) 0.1869(5) 0.4078(3) 0.0437(19) Uani 1 1 d . .
C15 C 0.5465(5) 0.2193(6) 0.4494(3) 0.063(2) Uani 1 1 d . .
H15A H 0.496403 0.234768 0.431075 0.094 Uiso 1 1 calc R U
H15B H 0.551358 0.173129 0.479602 0.094 Uiso 1 1 calc R U
H15C H 0.538325 0.270391 0.463786 0.094 Uiso 1 1 calc R U
C16 C 0.7105(5) 0.1611(4) 0.4224(3) 0.0374(18) Uani 1 1 d . .
H16 H 0.714094 0.162545 0.459221 0.045 Uiso 1 1 calc R U
C17 C 0.7867(4) 0.1328(4) 0.3854(3) 0.0280(15) Uani 1 1 d . .
H17 H 0.841098 0.116134 0.396766 0.034 Uiso 1 1 calc R U
C20 C 1.3487(4) 0.0051(4) 0.2083(3) 0.0322(16) Uani 1 1 d . .
H20 H 1.406488 -0.035208 0.195446 0.039 Uiso 1 1 calc R U
C21 C 0.9781(4) 0.0022(4) 0.1742(2) 0.0237(15) Uani 1 1 d . .
C22 C 0.9825(5) 0.0345(4) 0.1191(3) 0.0400(19) Uani 1 1 d . .
H22 H 0.952883 0.09522 0.108157 0.048 Uiso 1 1 calc R U
C23 C 1.0316(5) -0.0241(5) 0.0792(3) 0.044(2) Uani 1 1 d . .
H23 H 1.03393 -0.002271 0.041454 0.053 Uiso 1 1 calc R U
C24 C 1.0765(5) -0.1132(5) 0.0950(3) 0.048(2) Uani 1 1 d . .
C25 C 1.1292(7) -0.1752(6) 0.0529(4) 0.077(3) Uani 1 1 d . .
H25A H 1.125545 -0.142607 0.016237 0.116 Uiso 1 1 calc R U
H25B H 1.190354 -0.207154 0.059542 0.116 Uiso 1 1 calc R U
H25C H 1.106168 -0.216288 0.055417 0.116 Uiso 1 1 calc R U
C26 C 1.0703(5) -0.1417(5) 0.1500(3) 0.050(2) Uani 1 1 d . .
H26 H 1.099661 -0.20228 0.161532 0.06 Uiso 1 1 calc R U
C27 C 1.0222(4) -0.0848(4) 0.1898(3) 0.0334(17) Uani 1 1 d . .
H27 H 1.020444 -0.106794 0.227477 0.04 Uiso 1 1 calc R U
C31 C 0.8927(4) -0.0909(4) 0.3514(3) 0.0303(16) Uani 1 1 d . .
C32 C 0.9703(5) -0.1807(4) 0.3517(3) 0.0412(18) Uani 1 1 d . .
H32A H 1.011087 -0.183711 0.31755 0.049 Uiso 1 1 calc R U
H32B H 0.95001 -0.224349 0.353253 0.049 Uiso 1 1 calc R U
C33 C 1.0174(5) -0.2014(5) 0.4007(3) 0.059(2) Uani 1 1 d . .
H33A H 1.043716 -0.162166 0.396766 0.07 Uiso 1 1 calc R U
H33B H 1.06514 -0.261826 0.401752 0.07 Uiso 1 1 calc R U
C34 C 0.9551(5) -0.1910(5) 0.4544(3) 0.058(2) Uani 1 1 d . .
H34A H 0.98663 -0.200201 0.485121 0.07 Uiso 1 1 calc R U
H34B H 0.934875 -0.235687 0.460878 0.07 Uiso 1 1 calc R U
C35 C 0.8760(5) -0.1006(5) 0.4530(3) 0.048(2) Uani 1 1 d . .
H35A H 0.834855 -0.096842 0.487055 0.057 Uiso 1 1 calc R U
H35B H 0.895353 -0.056069 0.450495 0.057 Uiso 1 1 calc R U
C36 C 0.8304(5) -0.0837(5) 0.4040(3) 0.0409(18) Uani 1 1 d . .
H36A H 0.808196 -0.126307 0.407573 0.049 Uiso 1 1 calc R U
H36B H 0.779966 -0.024845 0.40283 0.049 Uiso 1 1 calc R U
C40 C 0.8385(4) 0.3294(3) 0.2612(2) 0.0215(14) Uani 1 1 d . .
C41 C 0.7723(5) 0.0457(5) 0.1737(3) 0.0345(17) Uani 1 1 d . .
C42 C 0.8048(6) -0.0104(6) 0.1280(3) 0.058(2) Uani 1 1 d . .
H42A H 0.776636 -0.048561 0.134762 0.069 Uiso 1 1 calc R U
H42B H 0.868793 -0.047369 0.12589 0.069 Uiso 1 1 calc R U
C43 C 0.7811(7) 0.0520(7) 0.0727(3) 0.077(3) Uani 1 1 d . .
H43A H 0.813638 0.086149 0.064909 0.093 Uiso 1 1 calc R U
H43B H 0.799455 0.016589 0.042299 0.093 Uiso 1 1 calc R U
C44 C 0.6866(6) 0.1119(7) 0.0754(4) 0.071(3) Uani 1 1 d . .
H44A H 0.654488 0.078075 0.078544 0.086 Uiso 1 1 calc R U
H44B H 0.675103 0.15228 0.041154 0.086 Uiso 1 1 calc R U
C45 C 0.6524(6) 0.1647(6) 0.1247(3) 0.063(2) Uani 1 1 d . .
H45A H 0.679032 0.204028 0.119319 0.075 Uiso 1 1 calc R U
H45B H 0.588304 0.200915 0.126607 0.075 Uiso 1 1 calc R U
C46 C 0.6740(5) 0.1055(5) 0.1780(3) 0.0420(19) Uani 1 1 d . .
H46A H 0.642463 0.070319 0.185524 0.05 Uiso 1 1 calc R U
H46B H 0.655116 0.140727 0.208539 0.05 Uiso 1 1 calc R U
C61 C 0.6675(4) 0.4423(4) 0.3317(3) 0.0345(17) Uani 1 1 d . .
C62 C 0.5765(5) 0.4653(5) 0.3222(3) 0.0457(19) Uani 1 1 d . .
H62A H 0.580059 0.441476 0.289002 0.055 Uiso 1 1 calc R U
H62B H 0.541225 0.529201 0.31638 0.055 Uiso 1 1 calc R U
C63 C 0.5324(5) 0.4281(6) 0.3715(3) 0.060(2) Uani 1 1 d . .
H63A H 0.472166 0.445881 0.365365 0.072 Uiso 1 1 calc R U
H63B H 0.564724 0.363903 0.374915 0.072 Uiso 1 1 calc R U
C64 C 0.5290(5) 0.4585(6) 0.4241(3) 0.061(2) Uani 1 1 d . .
H64A H 0.505206 0.428595 0.455315 0.073 Uiso 1 1 calc R U
H64B H 0.489559 0.521712 0.422992 0.073 Uiso 1 1 calc R U
C65 C 0.6201(5) 0.4394(5) 0.4323(3) 0.055(2) Uani 1 1 d . .
H65A H 0.657605 0.375762 0.437578 0.066 Uiso 1 1 calc R U
H65B H 0.616041 0.463238 0.465577 0.066 Uiso 1 1 calc R U
C66 C 0.6616(5) 0.4793(5) 0.3830(3) 0.0394(18) Uani 1 1 d . .
H66A H 0.720669 0.46575 0.388946 0.047 Uiso 1 1 calc R U
H66B H 0.625726 0.543232 0.378428 0.047 Uiso 1 1 calc R U
C71 C 0.8846(5) 0.4514(4) 0.1715(3) 0.0332(17) Uani 1 1 d . .
C72 C 0.8564(6) 0.4780(5) 0.1158(3) 0.051(2) Uani 1 1 d . .
H72A H 0.824022 0.542113 0.108846 0.061 Uiso 1 1 calc R U
H72B H 0.817506 0.453834 0.113278 0.061 Uiso 1 1 calc R U
C73 C 0.9401(7) 0.4426(6) 0.0725(3) 0.070(3) Uani 1 1 d . .
H73A H 0.970417 0.378373 0.078408 0.084 Uiso 1 1 calc R U
H73B H 0.92302 0.460839 0.035217 0.084 Uiso 1 1 calc R U
C74 C 1.0020(7) 0.4779(6) 0.0777(4) 0.073(3) Uani 1 1 d . .
H74A H 1.056531 0.45147 0.052256 0.088 Uiso 1 1 calc R U
H74B H 0.974143 0.54152 0.067068 0.088 Uiso 1 1 calc R U
C75 C 1.0242(5) 0.4584(5) 0.1359(3) 0.054(2) Uani 1 1 d . .
H75A H 1.059899 0.486265 0.138397 0.065 Uiso 1 1 calc R U
H75B H 1.05902 0.394912 0.144983 0.065 Uiso 1 1 calc R U
C76 C 0.9412(5) 0.4920(5) 0.1766(3) 0.0404(18) Uani 1 1 d . .
H76A H 0.908389 0.556039 0.169252 0.048 Uiso 1 1 calc R U
H76B H 0.956453 0.477122 0.214277 0.048 Uiso 1 1 calc R U
C81 C 1.2687(4) -0.0347(4) 0.1555(2) 0.0251(15) Uani 1 1 d . .
C82 C 1.3067(5) -0.1290(4) 0.1774(3) 0.0413(18) Uani 1 1 d . .
H82A H 1.272567 -0.136893 0.212793 0.05 Uiso 1 1 calc R U
H82B H 1.367654 -0.150519 0.183608 0.05 Uiso 1 1 calc R U
C83 C 1.3047(5) -0.1811(5) 0.1360(3) 0.050(2) Uani 1 1 d . .
H83A H 1.333289 -0.243675 0.149709 0.06 Uiso 1 1 calc R U
H83B H 1.243199 -0.163829 0.133383 0.06 Uiso 1 1 calc R U
C84 C 1.3497(6) -0.1668(5) 0.0802(3) 0.056(2) Uani 1 1 d . .
H84A H 1.341228 -0.196398 0.054402 0.067 Uiso 1 1 calc R U
H84B H 1.413193 -0.192592 0.081529 0.067 Uiso 1 1 calc R U
C85 C 1.3143(5) -0.0710(5) 0.0599(3) 0.052(2) Uani 1 1 d . .
H85A H 1.34866 -0.063491 0.024493 0.062 Uiso 1 1 calc R U
H85B H 1.253009 -0.047331 0.053552 0.062 Uiso 1 1 calc R U
C86 C 1.3178(5) -0.0211(5) 0.0995(3) 0.0399(18) Uani 1 1 d . .
H86A H 1.291189 0.04152 0.085556 0.048 Uiso 1 1 calc R U
H86B H 1.379395 -0.04042 0.103163 0.048 Uiso 1 1 calc R U
C91 C 1.1844(4) 0.1774(4) 0.2874(3) 0.0347(17) Uani 1 1 d . .
C92 C 1.2027(5) 0.2547(4) 0.2658(3) 0.0402(18) Uani 1 1 d . .
H92A H 1.188516 0.276395 0.227868 0.048 Uiso 1 1 calc R U
H92B H 1.265304 0.236527 0.26532 0.048 Uiso 1 1 calc R U
C93 C 1.1465(5) 0.3269(5) 0.3029(3) 0.051(2) Uani 1 1 d . .
H93A H 1.161149 0.375434 0.28998 0.061 Uiso 1 1 calc R U
H93B H 1.084266 0.349121 0.299417 0.061 Uiso 1 1 calc R U
C94 C 1.1584(6) 0.2986(5) 0.3609(3) 0.055(2) Uani 1 1 d . .
H94A H 1.117243 0.346716 0.382713 0.066 Uiso 1 1 calc R U
H94B H 1.218561 0.283715 0.365395 0.066 Uiso 1 1 calc R U
C95 C 1.1431(6) 0.2217(5) 0.3813(3) 0.056(2) Uani 1 1 d . .
H95A H 1.080902 0.238696 0.38098 0.068 Uiso 1 1 calc R U
H95B H 1.155486 0.201608 0.419641 0.068 Uiso 1 1 calc R U
C96 C 1.2020(5) 0.1456(4) 0.3456(3) 0.0386(18) Uani 1 1 d . .
H96A H 1.264302 0.12541 0.347802 0.046 Uiso 1 1 calc R U
H96B H 1.188829 0.096269 0.359315 0.046 Uiso 1 1 calc R U
C110 C 0.8107(4) 0.3053(3) 0.1766(3) 0.0236(15) Uani 1 1 d . .
C111 C 0.7201(4) 0.3562(4) 0.1791(3) 0.0318(16) Uani 1 1 d . .
H111 H 0.68621 0.378458 0.212265 0.038 Uiso 1 1 calc R U
C112 C 0.6796(4) 0.3740(4) 0.1334(3) 0.0373(18) Uani 1 1 d . .
H112 H 0.618098 0.408971 0.135849 0.045 Uiso 1 1 calc R U
C113 C 0.7257(5) 0.3427(4) 0.0843(3) 0.0358(17) Uani 1 1 d . .
C114 C 0.8165(5) 0.2923(4) 0.0836(3) 0.0370(18) Uani 1 1 d . .
H114 H 0.850579 0.269137 0.050742 0.044 Uiso 1 1 calc R U
C115 C 0.8584(4) 0.2748(4) 0.1277(2) 0.0235(14) Uani 1 1 d . .
H115 H 0.920159 0.241774 0.124678 0.028 Uiso 1 1 calc R U
C116 C 0.6819(5) 0.3593(5) 0.0353(3) 0.056(2) Uani 1 1 d . .
H11A H 0.726078 0.33167 0.004961 0.084 Uiso 1 1 calc R U
H11B H 0.640728 0.335111 0.044422 0.084 Uiso 1 1 calc R U
H11C H 0.650361 0.422036 0.024518 0.084 Uiso 1 1 calc R U
C120 C 0.8763(4) 0.3271(4) 0.3483(2) 0.0228(14) Uani 1 1 d . .
C121 C 0.9038(4) 0.3908(4) 0.3363(3) 0.0283(15) Uani 1 1 d . .
H121 H 0.914502 0.412789 0.299314 0.034 Uiso 1 1 calc R U
C122 C 0.9154(4) 0.4222(4) 0.3787(3) 0.0328(16) Uani 1 1 d . .
H122 H 0.932895 0.466656 0.370006 0.039 Uiso 1 1 calc R U
C123 C 0.9024(4) 0.3908(4) 0.4327(3) 0.0309(16) Uani 1 1 d . .
C124 C 0.8728(4) 0.3275(4) 0.4450(3) 0.0322(16) Uani 1 1 d . .
H124 H 0.860478 0.30645 0.481906 0.039 Uiso 1 1 calc R U
C125 C 0.8618(4) 0.2960(4) 0.4023(3) 0.0277(15) Uani 1 1 d . .
H125 H 0.843855 0.251949 0.410771 0.033 Uiso 1 1 calc R U
C126 C 0.9202(5) 0.4227(5) 0.4787(3) 0.046(2) Uani 1 1 d . .
H12A H 0.907257 0.393093 0.514059 0.069 Uiso 1 1 calc R U
H12B H 0.981743 0.409784 0.473 0.069 Uiso 1 1 calc R U
H12C H 0.883066 0.485497 0.478238 0.069 Uiso 1 1 calc R U
C130 C 1.1199(4) 0.1729(4) 0.1237(2) 0.0261(15) Uani 1 1 d . .
C131 C 1.1113(4) 0.1577(4) 0.0744(3) 0.0362(17) Uani 1 1 d . .
H131 H 1.07992 0.126971 0.074077 0.043 Uiso 1 1 calc R U
C132 C 1.1468(5) 0.1858(5) 0.0264(3) 0.049(2) Uani 1 1 d . .
H132 H 1.139619 0.173707 -0.006652 0.058 Uiso 1 1 calc R U
C133 C 1.1933(5) 0.2313(5) 0.0233(3) 0.051(2) Uani 1 1 d . .
C134 C 1.2035(5) 0.2463(5) 0.0724(3) 0.051(2) Uani 1 1 d . .
H134 H 1.234951 0.27701 0.072467 0.061 Uiso 1 1 calc R U
C135 C 1.1674(4) 0.2159(4) 0.1223(3) 0.0356(17) Uani 1 1 d . .
H135 H 1.176122 0.225431 0.155759 0.043 Uiso 1 1 calc R U
C136 C 1.2314(6) 0.2639(7) -0.0317(4) 0.089(3) Uani 1 1 d . .
H13A H 1.217637 0.247274 -0.061715 0.134 Uiso 1 1 calc R U
H13B H 1.206104 0.327328 -0.035112 0.134 Uiso 1 1 calc R U
H13C H 1.294974 0.23805 -0.03335 0.134 Uiso 1 1 calc R U
C140 C 1.0847(4) 0.0508(4) 0.3117(2) 0.0214(14) Uani 1 1 d . .
C141 C 1.0364(4) 0.0812(4) 0.3610(3) 0.0289(16) Uani 1 1 d . .
H141 H 0.988485 0.138012 0.36089 0.035 Uiso 1 1 calc R U
C142 C 1.0576(5) 0.0293(4) 0.4101(3) 0.0397(18) Uani 1 1 d . .
H142 H 1.023357 0.051622 0.443178 0.048 Uiso 1 1 calc R U
C143 C 1.1266(4) -0.0536(4) 0.4131(3) 0.0355(17) Uani 1 1 d . .
C144 C 1.1758(5) -0.0842(5) 0.3631(3) 0.0422(19) Uani 1 1 d . .
H144 H 1.224341 -0.140629 0.363123 0.051 Uiso 1 1 calc R U
C145 C 1.1535(4) -0.0320(4) 0.3133(3) 0.0317(16) Uani 1 1 d . .
H145 H 1.186487 -0.054227 0.279971 0.038 Uiso 1 1 calc R U
C146 C 1.1475(5) -0.1095(5) 0.4678(3) 0.057(2) Uani 1 1 d . .
H14A H 1.198282 -0.165756 0.461598 0.086 Uiso 1 1 calc R U
H14B H 1.16045 -0.080162 0.490889 0.086 Uiso 1 1 calc R U
H14C H 1.097154 -0.118411 0.48601 0.086 Uiso 1 1 calc R U
Br1 Br 0.18456(8) 0.60509(9) 0.20343(5) 0.1056(4) Uani 1 1 d . .
Br2 Br 0.86436(6) 0.47123(7) 0.63901(5) 0.0810(3) Uani 1 1 d . .
Br3 Br 0.30866(7) 0.46682(8) 0.45655(6) 0.1006(4) Uani 1 1 d . .
C1D C 0.0361(6) 0.6778(6) 0.1474(4) 0.064(2) Uani 1 1 d . .
H1D H 0.004528 0.702498 0.180263 0.077 Uiso 1 1 calc R U
C2D C -0.0042(6) 0.6938(5) 0.1046(4) 0.060(2) Uani 1 1 d . .
H2D H -0.065734 0.729016 0.107287 0.072 Uiso 1 1 calc R U
C3D C 0.0428(7) 0.6591(6) 0.0551(4) 0.073(3) Uani 1 1 d . .
H3D H 0.013566 0.673116 0.024257 0.088 Uiso 1 1 calc R U
C4D C 0.1320(6) 0.6046(5) 0.0520(4) 0.062(2) Uani 1 1 d . .
H4D H 0.164327 0.579929 0.019207 0.074 Uiso 1 1 calc R U
C5D C 0.1723(6) 0.5871(5) 0.0964(5) 0.070(3) Uani 1 1 d . .
H5D H 0.233124 0.548946 0.095 0.084 Uiso 1 1 calc R U
C6D C 0.1264(6) 0.6235(6) 0.1429(4) 0.059(2) Uani 1 1 d . .
C7D C 0.2887(6) 0.3193(6) 0.4618(4) 0.068(3) Uani 1 1 d . .
H7D H 0.26358 0.348366 0.429114 0.082 Uiso 1 1 calc R U
C8D C 0.3523(6) 0.3209(8) 0.5354(4) 0.068(3) Uani 1 1 d . .
H8D H 0.368851 0.350917 0.553935 0.082 Uiso 1 1 calc R U
C9D C 0.3618(6) 0.2380(9) 0.5553(4) 0.090(4) Uani 1 1 d . .
H9D H 0.388242 0.209775 0.587677 0.108 Uiso 1 1 calc R U
C11D C 0.9837(5) 0.4198(5) 0.6479(4) 0.048(2) Uani 1 1 d . .
C12D C 1.0093(6) 0.4067(5) 0.6983(4) 0.058(2) Uani 1 1 d . .
H12D H 0.967051 0.42567 0.729545 0.07 Uiso 1 1 calc R U
C13D C 1.0959(7) 0.3662(6) 0.7027(4) 0.065(3) Uani 1 1 d . .
H13D H 1.113898 0.356082 0.737481 0.078 Uiso 1 1 calc R U
C14D C 1.1569(6) 0.3401(5) 0.6588(5) 0.064(3) Uani 1 1 d . .
H14D H 1.217181 0.313151 0.662426 0.077 Uiso 1 1 calc R U
C15D C 1.1311(7) 0.3528(6) 0.6093(5) 0.075(3) Uani 1 1 d . .
H15D H 1.174257 0.33332 0.578515 0.09 Uiso 1 1 calc R U
C16D C 1.0445(7) 0.3931(5) 0.6025(3) 0.054(2) Uani 1 1 d . .
H16D H 1.027177 0.402309 0.567538 0.065 Uiso 1 1 calc R U
C19D C 0.3176(5) 0.3560(6) 0.4877(4) 0.061(2) Uani 1 1 d . .
C17D C 0.2960(7) 0.2305(8) 0.4849(5) 0.091(3) Uani 1 1 d . .
H17D H 0.274429 0.202635 0.468295 0.109 Uiso 1 1 calc R U
C18D C 0.3343(7) 0.1942(7) 0.5298(4) 0.085(3) Uani 1 1 d . .
H18D H 0.343271 0.137285 0.544994 0.102 Uiso 1 1 calc R U
Br4 Br 0.57306(11) 0.01985(13) 0.37714(8) 0.1522(7) Uani 1 1 d . .
C20D C 0.4788(6) -0.0055(5) 0.3965(4) 0.072(3) Uani 1 1 d D .
C21D C 0.4625(5) -0.0444(4) 0.3613(4) 0.063(2) Uani 1 1 d D .
H21D H 0.497147 -0.057768 0.326794 0.076 Uiso 1 1 calc R U
C22D C 0.3926(6) -0.0631(6) 0.3791(5) 0.092(3) Uani 1 1 d D .
H22D H 0.380473 -0.088679 0.35454 0.11 Uiso 1 1 calc R U
C23D C 0.3386(6) -0.0481(6) 0.4291(5) 0.079(3) Uani 1 1 d D .
H23D H 0.294102 -0.065753 0.438028 0.094 Uiso 1 1 calc R U
C24D C 0.4274(6) 0.0141(6) 0.4459(4) 0.082(3) Uani 1 1 d D .
H24D H 0.439383 0.041948 0.469076 0.098 Uiso 1 1 calc R U
C25D C 0.3501(6) -0.0080(6) 0.4649(4) 0.086(3) Uani 1 1 d D .
H25D H 0.313767 0.00551 0.498888 0.103 Uiso 1 1 calc R U

loop_
_atom_site_aniso_label
_atom_site_aniso_U_11
_atom_site_aniso_U_22
_atom_site_aniso_U_33
_atom_site_aniso_U_23
_atom_site_aniso_U_13
_atom_site_aniso_U_12
Zn1 0.0200(4) 0.0173(4) 0.0309(5) 0.0020(3) -0.0081(3) -0.0106(3)
Zn2 0.0326(5) 0.0296(4) 0.0602(6) -0.0057(4) -0.0151(4) -0.0144(4)
Cl1 0.0585(14) 0.0587(13) 0.1044(19) -0.0103(12) -0.0365(13) -0.0338(11)
Cl6 0.0411(11) 0.0474(11) 0.0575(13) -0.0070(9) -0.0050(9) -0.0236(9)
Cl7 0.0390(11) 0.0293(10) 0.137(2) -0.0042(11) -0.0259(13) -0.0168(9)
Cl8 0.0757(16) 0.0526(13) 0.0555(15) -0.0172(11) -0.0059(12) -0.0123(12)
N1 0.024(3) 0.015(2) 0.018(3) -0.002(2) 0.001(2) -0.009(2)
N2 0.019(3) 0.019(3) 0.025(3) -0.002(2) 0.006(2) -0.013(2)
N3 0.034(3) 0.026(3) 0.031(3) -0.002(3) -0.004(3) -0.023(3)
N4 0.034(3) 0.041(3) 0.031(3) -0.008(3) -0.002(3) -0.030(3)
N6 0.038(3) 0.021(3) 0.030(3) -0.004(3) -0.004(3) -0.006(3)
N7 0.042(3) 0.017(3) 0.032(3) -0.001(2) -0.002(3) -0.014(3)
N8 0.016(3) 0.033(3) 0.020(3) -0.002(2) -0.003(2) -0.010(3)
N9 0.025(3) 0.034(3) 0.022(3) -0.004(2) -0.004(2) -0.017(3)
N11 0.025(3) 0.015(3) 0.024(3) 0.001(2) -0.006(2) -0.008(2)
N12 0.030(3) 0.019(3) 0.025(3) -0.008(2) 0.002(2) -0.013(2)
N13 0.020(3) 0.034(3) 0.017(3) 0.002(2) -0.003(2) -0.013(2)
N14 0.022(3) 0.020(3) 0.018(3) 0.007(2) -0.008(2) -0.009(2)
C1 0.017(3) 0.016(3) 0.032(4) -0.003(3) -0.004(3) -0.008(3)
C2 0.026(3) 0.029(4) 0.014(3) -0.005(3) 0.004(3) -0.017(3)
C3 0.054(5) 0.046(5) 0.056(6) -0.001(4) -0.001(4) -0.040(4)
C4 0.062(5) 0.055(5) 0.039(5) -0.003(4) -0.012(4) -0.049(4)
C5 0.038(4) 0.023(3) 0.019(4) 0.001(3) -0.010(3) -0.016(3)
C6 0.055(5) 0.020(4) 0.056(6) 0.002(3) -0.010(4) -0.013(4)
C7 0.039(4) 0.017(4) 0.055(5) -0.005(3) -0.001(4) -0.003(3)
C8 0.014(3) 0.020(3) 0.026(4) -0.004(3) -0.004(3) -0.007(3)
C9 0.022(4) 0.030(4) 0.023(4) 0.005(3) -0.008(3) -0.014(3)
C10 0.020(4) 0.052(4) 0.038(4) -0.015(4) -0.002(3) -0.020(3)
C11 0.024(3) 0.014(3) 0.017(4) -0.001(2) 0.003(3) -0.012(3)
C12 0.037(4) 0.057(5) 0.025(4) -0.007(3) -0.005(3) -0.023(4)
C13 0.020(4) 0.069(5) 0.062(6) -0.027(4) 0.009(4) -0.022(4)
C14 0.040(5) 0.053(5) 0.043(5) -0.012(4) 0.004(4) -0.026(4)
C15 0.031(4) 0.084(6) 0.058(6) -0.018(5) 0.023(4) -0.023(5)
C16 0.052(5) 0.047(4) 0.021(4) -0.002(3) -0.001(4) -0.032(4)
C17 0.027(4) 0.036(4) 0.023(4) -0.004(3) 0.004(3) -0.018(3)
C20 0.017(3) 0.038(4) 0.037(4) 0.000(3) -0.011(3) -0.008(3)
C21 0.032(4) 0.032(4) 0.012(4) -0.006(3) 0.007(3) -0.022(3)
C22 0.045(4) 0.027(4) 0.053(5) -0.019(4) 0.008(4) -0.021(4)
C23 0.053(5) 0.068(6) 0.033(5) -0.024(4) 0.009(4) -0.043(5)
C24 0.064(5) 0.048(5) 0.043(5) -0.030(4) 0.022(4) -0.036(4)
C25 0.101(8) 0.070(6) 0.069(7) -0.046(5) 0.055(6) -0.058(6)
C26 0.060(5) 0.031(4) 0.053(6) -0.016(4) 0.016(4) -0.021(4)
C27 0.040(4) 0.040(4) 0.022(4) -0.007(3) 0.013(3) -0.025(4)
C31 0.036(4) 0.028(4) 0.023(4) 0.000(3) -0.004(3) -0.012(3)
C32 0.044(4) 0.032(4) 0.040(5) 0.003(3) -0.002(4) -0.015(4)
C33 0.048(5) 0.056(5) 0.061(6) 0.017(4) -0.022(5) -0.019(4)
C34 0.060(5) 0.045(5) 0.055(6) 0.015(4) -0.026(5) -0.014(4)
C35 0.068(5) 0.045(4) 0.027(4) 0.003(3) -0.008(4) -0.024(4)
C36 0.045(4) 0.039(4) 0.037(5) 0.009(3) -0.006(4) -0.023(4)
C40 0.031(4) 0.015(3) 0.017(4) 0.002(3) 0.002(3) -0.013(3)
C41 0.044(4) 0.059(5) 0.014(4) 0.001(3) -0.004(3) -0.036(4)
C42 0.061(6) 0.094(7) 0.043(5) -0.023(5) 0.005(4) -0.055(5)
C43 0.088(8) 0.124(9) 0.036(6) -0.020(5) -0.004(5) -0.060(7)
C44 0.087(7) 0.107(8) 0.044(6) 0.013(5) -0.033(5) -0.062(7)
C45 0.072(6) 0.084(6) 0.049(6) 0.015(5) -0.030(5) -0.048(5)
C46 0.059(5) 0.062(5) 0.031(4) -0.002(4) -0.011(4) -0.048(4)
C61 0.028(4) 0.037(4) 0.033(4) -0.005(3) 0.004(3) -0.013(3)
C62 0.039(4) 0.052(5) 0.037(5) -0.011(4) 0.001(4) -0.014(4)
C63 0.039(5) 0.078(6) 0.064(6) -0.013(5) 0.011(4) -0.033(5)
C64 0.052(5) 0.076(6) 0.045(5) -0.015(5) 0.015(4) -0.028(5)
C65 0.052(5) 0.065(6) 0.039(5) -0.014(4) 0.002(4) -0.021(5)
C66 0.041(4) 0.049(4) 0.022(4) -0.008(3) 0.003(3) -0.018(4)
C71 0.057(5) 0.029(4) 0.017(4) 0.000(3) 0.002(3) -0.027(4)
C72 0.078(6) 0.044(5) 0.040(5) 0.007(4) -0.008(4) -0.041(4)
C73 0.122(8) 0.071(6) 0.038(5) -0.014(4) 0.022(5) -0.071(6)
C74 0.111(8) 0.074(6) 0.050(6) -0.005(5) 0.025(6) -0.069(6)
C75 0.061(5) 0.050(5) 0.057(6) -0.004(4) 0.006(4) -0.036(4)
C76 0.050(5) 0.040(4) 0.033(4) -0.005(3) 0.005(4) -0.026(4)
C81 0.029(4) 0.028(3) 0.017(4) -0.006(3) -0.001(3) -0.011(3)
C82 0.036(4) 0.049(5) 0.031(4) -0.006(3) -0.004(3) -0.014(4)
C83 0.056(5) 0.034(4) 0.054(6) -0.010(4) -0.013(4) -0.012(4)
C84 0.064(6) 0.053(5) 0.044(5) -0.022(4) -0.003(4) -0.017(5)
C85 0.048(5) 0.059(5) 0.033(5) -0.009(4) -0.001(4) -0.013(4)
C86 0.037(4) 0.044(4) 0.031(4) -0.008(3) -0.005(3) -0.012(4)
C91 0.036(4) 0.047(4) 0.028(4) -0.009(3) -0.002(3) -0.023(4)
C92 0.043(4) 0.043(4) 0.049(5) -0.005(4) -0.004(4) -0.031(4)
C93 0.067(6) 0.045(5) 0.055(6) -0.019(4) 0.001(4) -0.036(4)
C94 0.065(6) 0.059(5) 0.050(6) -0.023(4) -0.003(4) -0.033(5)
C95 0.073(6) 0.072(6) 0.039(5) -0.014(4) 0.001(4) -0.046(5)
C96 0.051(5) 0.048(4) 0.029(4) -0.010(3) -0.004(4) -0.031(4)
C110 0.029(4) 0.013(3) 0.028(4) 0.000(3) 0.000(3) -0.011(3)
C111 0.026(4) 0.029(4) 0.031(4) -0.015(3) 0.002(3) -0.004(3)
C112 0.019(4) 0.036(4) 0.040(5) -0.008(3) -0.017(3) 0.007(3)
C113 0.040(4) 0.025(4) 0.035(4) -0.005(3) -0.007(4) -0.008(3)
C114 0.048(5) 0.032(4) 0.025(4) -0.005(3) -0.006(4) -0.013(4)
C115 0.021(3) 0.017(3) 0.023(4) -0.002(3) -0.008(3) 0.000(3)
C116 0.054(5) 0.062(5) 0.046(5) -0.004(4) -0.028(4) -0.015(4)
C120 0.023(3) 0.018(3) 0.024(4) 0.001(3) -0.005(3) -0.007(3)
C121 0.034(4) 0.030(4) 0.023(4) -0.001(3) -0.002(3) -0.018(3)
C122 0.041(4) 0.027(4) 0.029(4) -0.002(3) -0.005(3) -0.015(3)
C123 0.024(4) 0.026(4) 0.038(5) -0.013(3) -0.007(3) -0.003(3)
C124 0.041(4) 0.029(4) 0.020(4) -0.001(3) -0.003(3) -0.013(3)
C125 0.036(4) 0.023(3) 0.025(4) -0.003(3) -0.001(3) -0.015(3)
C126 0.072(6) 0.043(4) 0.033(5) -0.012(3) -0.014(4) -0.030(4)
C130 0.028(4) 0.030(4) 0.017(4) 0.004(3) -0.004(3) -0.012(3)
C131 0.039(4) 0.042(4) 0.025(4) 0.000(3) -0.002(3) -0.019(4)
C132 0.044(5) 0.069(6) 0.031(5) -0.010(4) -0.009(4) -0.022(4)
C133 0.051(5) 0.064(5) 0.021(4) 0.012(4) -0.005(4) -0.019(4)
C134 0.046(5) 0.071(6) 0.046(5) 0.007(4) -0.007(4) -0.040(4)
C135 0.039(4) 0.041(4) 0.025(4) 0.001(3) -0.005(3) -0.019(4)
C136 0.075(7) 0.132(9) 0.054(6) 0.041(6) -0.007(5) -0.063(7)
C140 0.020(3) 0.026(4) 0.026(4) -0.001(3) -0.004(3) -0.017(3)
C141 0.026(4) 0.025(3) 0.028(4) -0.006(3) -0.004(3) -0.005(3)
C142 0.044(5) 0.044(4) 0.027(4) -0.009(3) 0.008(3) -0.021(4)
C143 0.029(4) 0.035(4) 0.039(5) 0.010(3) -0.010(3) -0.015(4)
C144 0.039(4) 0.037(4) 0.040(5) -0.004(4) -0.001(4) -0.011(4)
C145 0.041(4) 0.026(4) 0.020(4) -0.002(3) -0.002(3) -0.011(3)
C146 0.056(5) 0.066(5) 0.035(5) 0.016(4) -0.012(4) -0.023(5)
Br1 0.0876(8) 0.1269(10) 0.0805(9) 0.0214(7) -0.0305(7) -0.0378(8)
Br2 0.0631(6) 0.0755(7) 0.1117(9) -0.0015(6) -0.0344(6) -0.0324(5)
Br3 0.0644(7) 0.0977(8) 0.1490(12) -0.0275(8) 0.0060(7) -0.0479(7)
C1D 0.075(7) 0.058(6) 0.060(7) 0.011(5) -0.008(5) -0.039(5)
C2D 0.057(6) 0.054(5) 0.069(7) 0.006(5) -0.003(5) -0.033(5)
C3D 0.091(8) 0.082(7) 0.086(8) 0.018(6) -0.036(6) -0.071(7)
C4D 0.058(6) 0.050(5) 0.074(7) -0.005(5) -0.005(5) -0.024(5)
C5D 0.053(6) 0.046(5) 0.096(8) 0.013(5) 0.000(6) -0.024(5)
C6D 0.055(6) 0.057(5) 0.058(6) 0.005(5) -0.011(5) -0.025(5)
C7D 0.074(7) 0.075(7) 0.063(6) -0.021(5) -0.013(5) -0.034(6)
C8D 0.044(5) 0.101(8) 0.052(7) -0.025(6) -0.001(5) -0.024(6)
C9D 0.037(5) 0.140(11) 0.051(7) -0.029(8) 0.004(5) -0.007(7)
C11D 0.047(5) 0.041(4) 0.067(6) -0.002(4) -0.018(5) -0.028(4)
C12D 0.054(6) 0.064(6) 0.052(6) -0.009(4) 0.000(5) -0.026(5)
C13D 0.092(8) 0.054(6) 0.066(7) 0.024(5) -0.052(6) -0.043(6)
C14D 0.051(6) 0.031(5) 0.110(9) -0.001(5) -0.023(6) -0.016(4)
C15D 0.067(7) 0.051(6) 0.106(10) -0.032(6) 0.026(7) -0.033(5)
C16D 0.092(7) 0.047(5) 0.040(5) -0.010(4) 0.001(5) -0.048(5)
C19D 0.046(5) 0.077(6) 0.058(6) -0.020(5) 0.004(5) -0.027(5)
C17D 0.095(8) 0.105(9) 0.069(8) -0.013(7) -0.019(7) -0.039(7)
C18D 0.075(7) 0.080(7) 0.062(7) -0.022(6) -0.005(6) -0.003(6)
Br4 0.1186(12) 0.1918(17) 0.1762(17) 0.0065(13) -0.0161(11) -0.1071(12)
C20D 0.073(6) 0.049(5) 0.085(7) -0.016(5) -0.010(5) -0.020(5)
C21D 0.070(6) 0.032(4) 0.070(6) -0.003(4) -0.019(5) -0.008(4)
C22D 0.095(8) 0.063(6) 0.119(8) 0.023(6) -0.047(6) -0.037(6)
C23D 0.038(5) 0.063(6) 0.109(8) 0.065(5) -0.030(5) -0.025(5)
C24D 0.080(7) 0.054(6) 0.082(7) -0.019(5) -0.010(5) -0.004(5)
C25D 0.059(6) 0.071(7) 0.072(7) 0.041(5) -0.012(5) -0.004(5)

loop_
_atom_type_symbol
_atom_type_description
_atom_type_scat_dispersion_real
_atom_type_scat_dispersion_imag
_atom_type_scat_source
C C 0.0033 0.0016 'International Tables Vol C Tables 4.2.6.8 and 6.1.1.4'
H H 0 0 'International Tables Vol C Tables 4.2.6.8 and 6.1.1.4'
Br Br -0.2901 2.4595 'International Tables Vol C Tables 4.2.6.8 and 6.1.1.4'
Cl Cl 0.1484 0.1585 'International Tables Vol C Tables 4.2.6.8 and 6.1.1.4'
N N 0.0061 0.0033 'International Tables Vol C Tables 4.2.6.8 and 6.1.1.4'
Zn Zn 0.2839 1.4301 'International Tables Vol C Tables 4.2.6.8 and 6.1.1.4'

loop_
_exptl_crystal_face_index_h
_exptl_crystal_face_index_k
_exptl_crystal_face_index_l
_exptl_crystal_face_perp_dist
6 5 -5 0.371
4 -1 -1 0.335
1 -17 8 0.332
-9 1 3 0.3
-3 -2 -11 0.317
3 -1 16 0.273
1 4 -2 0.477
-5 -9 -6 0.458

loop_
_geom_angle_atom_site_label_1
_geom_angle_atom_site_label_2
_geom_angle_atom_site_label_3
_geom_angle
N11 Zn1 N14 132.19(19)
N11 Zn1 N1 106.68(19)
N14 Zn1 N1 114.69(19)
N11 Zn1 N2 114.46(19)
N14 Zn1 N2 105.06(19)
N1 Zn1 N2 63.32(17)
N11 Zn1 C1 114.02(19)
N14 Zn1 C1 113.75(19)
N1 Zn1 C1 31.74(18)
N2 Zn1 C1 31.58(18)
Cl1 Zn2 Cl7 109.62(8)
Cl1 Zn2 Cl6 111.67(8)
Cl7 Zn2 Cl6 110.25(8)
Cl1 Zn2 Cl8 108.16(10)
Cl7 Zn2 Cl8 108.71(9)
Cl6 Zn2 Cl8 108.35(9)
C1 N1 C11 123.5(5)
C1 N1 Zn1 90.8(3)
C11 N1 Zn1 137.3(3)
C1 N2 C21 124.5(5)
C1 N2 Zn1 89.7(3)
C21 N2 Zn1 141.1(4)
C2 N3 C3 106.5(6)
C2 N3 C31 128.0(5)
C3 N3 C31 125.5(6)
C2 N4 C4 108.0(5)
C2 N4 C41 126.8(5)
C4 N4 C41 125.2(5)
C5 N6 C7 109.5(6)
C5 N6 C61 125.3(5)
C7 N6 C61 125.3(6)
C5 N7 C6 107.0(6)
C5 N7 C71 126.7(5)
C6 N7 C71 126.1(5)
C9 N8 C20 108.5(5)
C9 N8 C81 126.5(5)
C20 N8 C81 125.0(5)
C9 N9 C10 108.5(5)
C9 N9 C91 126.1(5)
C10 N9 C91 125.5(5)
C40 N11 C110 126.5(5)
C40 N11 Zn1 108.1(4)
C110 N11 Zn1 123.9(4)
C40 N12 C120 124.6(5)
C8 N13 C130 124.5(5)
C8 N14 C140 125.9(5)
C8 N14 Zn1 109.0(4)
C140 N14 Zn1 123.0(4)
N2 C1 N1 116.2(5)
N2 C1 C2 122.6(5)
N1 C1 C2 121.3(5)
N2 C1 Zn1 58.7(3)
N1 C1 Zn1 57.5(3)
C2 C1 Zn1 178.7(4)
N3 C2 N4 108.6(5)
N3 C2 C1 125.4(5)
N4 C2 C1 126.0(5)
C4 C3 N3 110.0(6)
C3 C4 N4 107.0(6)
N6 C5 N7 108.2(5)
N6 C5 C40 128.4(6)
N7 C5 C40 123.4(5)
C7 C6 N7 108.3(6)
C6 C7 N6 107.0(6)
N13 C8 N14 118.9(5)
N13 C8 C9 121.9(5)
N14 C8 C9 119.2(5)
N8 C9 N9 108.1(5)
N8 C9 C8 126.8(5)
N9 C9 C8 125.2(5)
C20 C10 N9 107.3(5)
C17 C11 C12 118.8(6)
C17 C11 N1 119.2(5)
C12 C11 N1 121.8(5)
C11 C12 C13 121.5(7)
C12 C13 C14 119.5(7)
C16 C14 C13 118.4(7)
C16 C14 C15 121.8(7)
C13 C14 C15 119.8(7)
C14 C16 C17 122.4(7)
C11 C17 C16 119.4(6)
C10 C20 N8 107.7(6)
C27 C21 C22 120.1(5)
C27 C21 N2 123.5(6)
C22 C21 N2 116.4(5)
C21 C22 C23 119.5(6)
C24 C23 C22 120.6(7)
C26 C24 C23 117.6(6)
C26 C24 C25 121.7(7)
C23 C24 C25 120.7(7)
C24 C26 C27 122.5(7)
C21 C27 C26 119.8(6)
N3 C31 C36 111.0(5)
N3 C31 C32 111.2(5)
C36 C31 C32 110.7(5)
C31 C32 C33 110.5(6)
C32 C33 C34 111.5(7)
C33 C34 C35 111.2(6)
C36 C35 C34 109.8(6)
C31 C36 C35 110.6(6)
N12 C40 N11 116.4(5)
N12 C40 C5 121.9(5)
N11 C40 C5 121.7(5)
N4 C41 C42 108.3(6)
N4 C41 C46 111.0(5)
C42 C41 C46 112.2(6)
C41 C42 C43 107.7(7)
C44 C43 C42 111.8(7)
C43 C44 C45 111.8(7)
C46 C45 C44 111.2(7)
C45 C46 C41 109.4(6)
N6 C61 C62 111.1(6)
N6 C61 C66 111.0(5)
C62 C61 C66 109.4(6)
C61 C62 C63 110.2(6)
C64 C63 C62 112.2(7)
C63 C64 C65 110.6(7)
C64 C65 C66 111.1(7)
C65 C66 C61 109.1(6)
N7 C71 C72 108.6(6)
N7 C71 C76 111.5(5)
C72 C71 C76 110.3(6)
C71 C72 C73 108.3(7)
C74 C73 C72 110.0(6)
C75 C74 C73 111.9(7)
C74 C75 C76 110.5(7)
C75 C76 C71 109.7(6)
N8 C81 C82 110.2(5)
N8 C81 C86 109.3(5)
C82 C81 C86 110.9(5)
C81 C82 C83 109.6(6)
C84 C83 C82 112.6(6)
C83 C84 C85 111.1(6)
C86 C85 C84 112.2(6)
C85 C86 C81 110.5(6)
N9 C91 C96 111.6(5)
N9 C91 C92 109.7(5)
C96 C91 C92 110.8(5)
C91 C92 C93 109.1(6)
C94 C93 C92 113.7(7)
C93 C94 C95 111.0(6)
C94 C95 C96 111.7(6)
C91 C96 C95 108.9(6)
C115 C110 C111 118.7(6)
C115 C110 N11 117.8(5)
C111 C110 N11 123.5(5)
C112 C111 C110 120.1(6)
C113 C112 C111 122.3(6)
C112 C113 C114 115.6(6)
C112 C113 C116 122.4(6)
C114 C113 C116 121.9(6)
C115 C114 C113 123.5(6)
C114 C115 C110 119.8(6)
C125 C120 C121 118.8(6)
C125 C120 N12 118.5(5)
C121 C120 N12 122.6(5)
C120 C121 C122 119.7(6)
C123 C122 C121 122.1(6)
C122 C123 C124 118.1(6)
C122 C123 C126 121.4(6)
C124 C123 C126 120.5(6)
C125 C124 C123 119.5(6)
C120 C125 C124 121.8(6)
C135 C130 C131 117.5(6)
C135 C130 N13 123.9(6)
C131 C130 N13 118.5(6)
C132 C131 C130 121.0(7)
C131 C132 C133 123.2(7)
C134 C133 C132 116.6(7)
C134 C133 C136 121.2(8)
C132 C133 C136 122.2(8)
C133 C134 C135 120.1(7)
C130 C135 C134 121.6(7)
C145 C140 C141 118.2(6)
C145 C140 N14 124.3(5)
C141 C140 N14 117.5(5)
C142 C141 C140 120.4(6)
C143 C142 C141 122.6(6)
C142 C143 C144 116.8(6)
C142 C143 C146 121.3(6)
C144 C143 C146 121.8(6)
C145 C144 C143 120.4(6)
C140 C145 C144 121.4(6)
C2D C1D C6D 118.3(9)
C1D C2D C3D 121.0(9)
C4D C3D C2D 119.5(9)
C5D C4D C3D 118.9(9)
C4D C5D C6D 120.6(9)
C5D C6D C1D 121.6(9)
C5D C6D Br1 120.4(7)
C1D C6D Br1 117.9(7)
C19D C7D C17D 119.4(9)
C19D C8D C9D 115.6(9)
C8D C9D C18D 123.0(10)
C12D C11D C16D 120.8(8)
C12D C11D Br2 121.5(7)
C16D C11D Br2 117.6(7)
C13D C12D C11D 118.9(8)
C14D C13D C12D 121.5(9)
C13D C14D C15D 119.2(9)
C14D C15D C16D 121.8(9)
C15D C16D C11D 117.7(9)
C7D C19D C8D 124.8(10)
C7D C19D Br3 117.8(8)
C8D C19D Br3 117.4(8)
C18D C17D C7D 115.8(11)
C17D C18D C9D 121.3(12)
C24D C20D C21D 120.9(9)
C24D C20D Br4 119.4(8)
C21D C20D Br4 119.7(6)
C20D C21D C22D 116.4(9)
C23D C22D C21D 126.8(11)
C25D C23D C22D 119.4(9)
C20D C24D C25D 121.6(10)
C23D C25D C24D 114.8(9)

loop_
_geom_bond_atom_site_label_1
_geom_bond_atom_site_label_2
_geom_bond_distance
Zn1 N11 1.968(4)
Zn1 N14 1.972(5)
Zn1 N1 2.120(5)
Zn1 N2 2.149(5)
Zn1 C1 2.514(6)
Zn2 Cl1 2.254(2)
Zn2 Cl7 2.268(2)
Zn2 Cl6 2.274(2)
Zn2 Cl8 2.275(2)
N1 C1 1.323(7)
N1 C11 1.417(7)
N2 C1 1.317(7)
N2 C21 1.407(7)
N3 C2 1.327(7)
N3 C3 1.394(8)
N3 C31 1.477(8)
N4 C2 1.360(7)
N4 C4 1.380(8)
N4 C41 1.473(8)
N6 C5 1.316(8)
N6 C7 1.373(8)
N6 C61 1.473(8)
N7 C5 1.347(8)
N7 C6 1.388(8)
N7 C71 1.491(8)
N8 C9 1.345(8)
N8 C20 1.376(8)
N8 C81 1.485(7)
N9 C9 1.358(7)
N9 C10 1.374(8)
N9 C91 1.469(8)
N11 C40 1.330(7)
N11 C110 1.411(8)
N12 C40 1.313(7)
N12 C120 1.416(7)
N13 C8 1.308(7)
N13 C130 1.411(8)
N14 C8 1.327(7)
N14 C140 1.403(7)
C1 C2 1.505(8)
C3 C4 1.303(10)
C5 C40 1.495(8)
C6 C7 1.318(10)
C8 C9 1.494(8)
C10 C20 1.361(9)
C11 C17 1.373(8)
C11 C12 1.378(9)
C12 C13 1.383(9)
C13 C14 1.393(10)
C14 C16 1.356(10)
C14 C15 1.552(10)
C16 C17 1.390(9)
C21 C27 1.363(9)
C21 C22 1.389(9)
C22 C23 1.422(9)
C23 C24 1.395(11)
C24 C26 1.375(10)
C24 C25 1.505(9)
C26 C27 1.400(9)
C31 C36 1.513(9)
C31 C32 1.515(9)
C32 C33 1.520(10)
C33 C34 1.530(11)
C34 C35 1.532(10)
C35 C36 1.517(10)
C41 C42 1.510(10)
C41 C46 1.527(10)
C42 C43 1.584(12)
C43 C44 1.477(13)
C44 C45 1.546(12)
C45 C46 1.518(10)
C61 C62 1.516(10)
C61 C66 1.531(9)
C62 C63 1.527(10)
C63 C64 1.510(11)
C64 C65 1.529(11)
C65 C66 1.527(10)
C71 C72 1.497(10)
C71 C76 1.527(9)
C72 C73 1.567(11)
C73 C74 1.540(12)
C74 C75 1.526(12)
C75 C76 1.522(10)
C81 C82 1.497(9)
C81 C86 1.529(9)
C82 C83 1.544(10)
C83 C84 1.498(10)
C84 C85 1.513(10)
C85 C86 1.493(10)
C91 C96 1.499(9)
C91 C92 1.526(9)
C92 C93 1.536(9)
C93 C94 1.469(10)
C94 C95 1.487(10)
C95 C96 1.565(10)
C110 C115 1.381(8)
C110 C111 1.400(8)
C111 C112 1.387(9)
C112 C113 1.382(9)
C113 C114 1.406(9)
C113 C116 1.500(9)
C114 C115 1.365(9)
C120 C125 1.378(8)
C120 C121 1.391(8)
C121 C122 1.396(9)
C122 C123 1.376(9)
C123 C124 1.412(9)
C123 C126 1.535(9)
C124 C125 1.394(8)
C130 C135 1.374(9)
C130 C131 1.378(9)
C131 C132 1.355(10)
C132 C133 1.386(11)
C133 C134 1.383(10)
C133 C136 1.536(11)
C134 C135 1.412(10)
C140 C145 1.379(8)
C140 C141 1.391(8)
C141 C142 1.385(9)
C142 C143 1.381(9)
C143 C144 1.411(10)
C143 C146 1.522(9)
C144 C145 1.402(9)
Br1 C6D 1.906(9)
Br2 C11D 1.892(8)
Br3 C19D 1.904(9)
C1D C2D 1.325(12)
C1D C6D 1.401(12)
C2D C3D 1.414(12)
C3D C4D 1.386(13)
C4D C5D 1.358(12)
C5D C6D 1.356(12)
C7D C19D 1.324(11)
C7D C17D 1.515(14)
C8D C19D 1.357(12)
C8D C9D 1.391(14)
C9D C18D 1.400(15)
C11D C12D 1.376(11)
C11D C16D 1.376(11)
C12D C13D 1.357(12)
C13D C14D 1.346(13)
C14D C15D 1.357(13)
C15D C16D 1.373(13)
C17D C18D 1.326(13)
Br4 C20D 1.873(10)
C20D C24D 1.372(5)
C20D C21D 1.379(12)
C21D C22D 1.391(5)
C22D C23D 1.395(14)
C23D C25D 1.359(5)
C24D C25D 1.554(14)

loop_
_platon_squeeze_void_nr
_platon_squeeze_void_average_x
_platon_squeeze_void_average_y
_platon_squeeze_void_average_z
_platon_squeeze_void_volume
_platon_squeeze_void_count_electrons
_platon_squeeze_void_content
1 0.030 0.304 0.229 8 0 ' '
2 0.057 0.118 0.963 11 1 ' '
3 0.500 0.517 0.000 1540 461 ' '
4 0.943 0.882 0.037 11 1 ' '
5 0.970 0.696 0.771 8 1 ' '
